data_4340618
loop_
_publ_author_name
'Seredyuk, Maksym'
'Mu\~noz, M Carmen'
'Ksenofontov, Vadim'
'G\"utlich, Philipp'
'Galyametdinov, Yury'
'Real, Jose A.'

_publ_section_title
;
 Spin Crossover Star-Shaped Metallomesogens of Iron(II).
;
_journal_issue 16
_journal_name_full 'Inorganic chemistry'
_journal_page_first 8442
_journal_page_last 8454
_journal_paper_doi 10.1021/ic5010159
_journal_volume 53
_journal_year 2014
_chemical_formula_sum 'C31 H52 Cl2 Fe N10 O9'
_chemical_formula_weight 835.58
_chemical_name_systematic
;
 ?
;
_space_group_IT_number 148
_symmetry_cell_setting trigonal
_symmetry_space_group_name_Hall '-R 3'
_symmetry_space_group_name_H-M 'R -3 :H'
_atom_sites_solution_hydrogens geom
_atom_sites_solution_primary direct
_atom_sites_solution_secondary difmap
_audit_creation_method SHELXL-97
_cell_angle_alpha 90.00
_cell_angle_beta 90.00
_cell_angle_gamma 120.00
_cell_formula_units_Z 18
_cell_length_a 17.9603(4)
_cell_length_b 17.9603(4)
_cell_length_c 62.8136(16)
_cell_measurement_reflns_used 100
_cell_measurement_temperature 120(1)
_cell_measurement_theta_max 20
_cell_measurement_theta_min 12
_cell_volume 17547.3(7)
_computing_cell_refinement 'HKL DENZO'
_computing_data_collection COLLECT
_computing_data_reduction 'HKL DENZO and SCALEPACK'
_computing_structure_refinement 'SHELXL-97 (Sheldrick, 2008)'
_computing_structure_solution SHELXS-97
_diffrn_ambient_temperature 120(1)
_diffrn_measured_fraction_theta_full 0.985
_diffrn_measured_fraction_theta_max 0.868
_diffrn_radiation_monochromator graphite
_diffrn_radiation_source 'fine-focus sealed tube'
_diffrn_radiation_type MoK\a
_diffrn_radiation_wavelength 0.71069
_diffrn_reflns_av_R_equivalents 0.0351
_diffrn_reflns_av_sigmaI/netI 0.0470
_diffrn_reflns_limit_h_max 22
_diffrn_reflns_limit_h_min -17
_diffrn_reflns_limit_k_max 24
_diffrn_reflns_limit_k_min -25
_diffrn_reflns_limit_l_max 83
_diffrn_reflns_limit_l_min -74
_diffrn_reflns_number 28798
_diffrn_reflns_theta_full 25.00
_diffrn_reflns_theta_max 30.07
_diffrn_reflns_theta_min 3.47
_exptl_absorpt_coefficient_mu 0.587
_exptl_absorpt_correction_T_max 0.9884
_exptl_absorpt_correction_T_min 0.9171
_exptl_absorpt_correction_type empirical
_exptl_absorpt_process_details 'Empirical absorption correction:XABS2'
_exptl_crystal_colour black
_exptl_crystal_density_diffrn 1.423
_exptl_crystal_density_method 'not measured'
_exptl_crystal_description prismatic
_exptl_crystal_F_000 7920
_exptl_crystal_size_max 0.15
_exptl_crystal_size_mid 0.06
_exptl_crystal_size_min 0.02
_refine_diff_density_max 1.170
_refine_diff_density_min -1.093
_refine_diff_density_rms 0.087
_refine_ls_extinction_method none
_refine_ls_goodness_of_fit_ref 1.015
_refine_ls_hydrogen_treatment mixed
_refine_ls_matrix_type full
_refine_ls_number_parameters 477
_refine_ls_number_reflns 9955
_refine_ls_number_restraints 0
_refine_ls_restrained_S_all 1.015
_refine_ls_R_factor_all 0.0879
_refine_ls_R_factor_gt 0.0623
_refine_ls_shift/su_max 0.027
_refine_ls_shift/su_mean 0.009
_refine_ls_structure_factor_coef Fsqd
_refine_ls_weighting_details 'calc w=1/[\s^2^(Fo^2^)+(0.0823P)^2^+93.4517P] where P=(Fo^2^+2Fc^2^)/3'
_refine_ls_weighting_scheme calc
_refine_ls_wR_factor_gt 0.1599
_refine_ls_wR_factor_ref 0.1803
_reflns_number_gt 7303
_reflns_number_total 9955
_reflns_threshold_expression >2sigma(I)
_cod_data_source_file ic5010159_si_003.cif
_cod_data_source_block shelxl
_cod_depositor_comments 'Adding full bibliography for 4340618--4340623.cif.'
_cod_original_sg_symbol_H-M R-3
_cod_database_code 4340618

loop_
_symmetry_equiv_pos_as_xyz
'x, y, z'
'-y, x-y, z'
'-x+y, -x, z'
'x+2/3, y+1/3, z+1/3'
'-y+2/3, x-y+1/3, z+1/3'
'-x+y+2/3, -x+1/3, z+1/3'
'x+1/3, y+2/3, z+2/3'
'-y+1/3, x-y+2/3, z+2/3'
'-x+y+1/3, -x+2/3, z+2/3'
'-x, -y, -z'
'y, -x+y, -z'
'x-y, x, -z'
'-x+2/3, -y+1/3, -z+1/3'
'y+2/3, -x+y+1/3, -z+1/3'
'x-y+2/3, x+1/3, -z+1/3'
'-x+1/3, -y+2/3, -z+2/3'
'y+1/3, -x+y+2/3, -z+2/3'
'x-y+1/3, x+2/3, -z+2/3'

loop_
_atom_site_label
_atom_site_type_symbol
_atom_site_fract_x
_atom_site_fract_y
_atom_site_fract_z
_atom_site_U_iso_or_equiv
_atom_site_adp_type
_atom_site_occupancy
_atom_site_symmetry_multiplicity
_atom_site_calc_flag
_atom_site_refinement_flags
Fe1 Fe 0.3333 0.6667 0.036447(11) 0.01976(16) Uani 1 3 d S
Fe2 Fe 0.0000 0.0000 0.057392(10) 0.01698(15) Uani 1 3 d S
Fe3 Fe 0.6667 0.3333 0.128675(14) 0.02760(18) Uani 1 3 d S
Cl1 Cl 0.89382(5) 0.62388(5) 0.029914(12) 0.02883(17) Uani 1 1 d .
Cl2 Cl 0.70987(6) 0.72597(6) 0.107168(14) 0.0443(2) Uani 1 1 d .
O1 O 0.83315(16) 0.60241(16) 0.01272(4) 0.0385(6) Uani 1 1 d .
O2 O 0.8497(2) 0.5768(3) 0.04852(5) 0.0777(11) Uani 1 1 d .
O3 O 0.9573(2) 0.6020(2) 0.02430(5) 0.0592(9) Uani 1 1 d .
O4 O 0.9331(2) 0.71379(17) 0.03415(5) 0.0534(8) Uani 1 1 d .
O5 O 0.6262(2) 0.6551(2) 0.10841(7) 0.0828(13) Uani 1 1 d .
O6 O 0.7129(5) 0.8033(3) 0.10883(18) 0.218(5) Uani 1 1 d .
O7 O 0.7672(3) 0.7264(3) 0.12213(7) 0.0868(13) Uani 1 1 d .
O8 O 0.7406(10) 0.6912(10) 0.09066(19) 0.189(8) Uani 0.50 1 d P
O8A O 0.7333(5) 0.7625(9) 0.08716(15) 0.102(4) Uani 0.50 1 d P
N1 N 0.43630(15) 0.70405(15) 0.05433(4) 0.0216(5) Uani 1 1 d .
N2 N 0.41579(16) 0.77319(15) 0.02092(4) 0.0217(5) Uani 1 1 d .
N3 N 0.56741(16) 0.80731(16) 0.06271(4) 0.0252(5) Uani 1 1 d .
N4 N 0.3333 0.6667 -0.01707(7) 0.0257(9) Uani 1 3 d S
N5 N -0.10261(15) -0.07107(15) 0.04021(4) 0.0191(4) Uani 1 1 d .
N6 N -0.04480(16) -0.11084(15) 0.07263(4) 0.0217(5) Uani 1 1 d .
N7 N -0.21064(15) -0.20020(15) 0.03249(4) 0.0231(5) Uani 1 1 d .
N8 N 0.0000 0.0000 0.11069(7) 0.0312(10) Uani 1 3 d S
N9 N 0.59748(16) 0.37196(16) 0.14924(4) 0.0240(5) Uani 1 1 d .
N10 N 0.68467(18) 0.44828(19) 0.11455(4) 0.0338(6) Uani 1 1 d .
N11 N 0.56975(18) 0.47496(19) 0.15813(4) 0.0304(6) Uani 1 1 d .
N12 N 0.6667 0.3333 0.08185(8) 0.0328(10) Uani 1 3 d S
C1 C 0.4599(2) 0.6825(2) 0.07304(5) 0.0270(6) Uani 1 1 d .
H1 H 0.4265 0.6326 0.0808 0.032 Uiso 1 1 calc R
C2 C 0.5405(2) 0.7465(2) 0.07833(5) 0.0285(6) Uani 1 1 d .
H2 H 0.5715 0.7483 0.0904 0.034 Uiso 1 1 calc R
C3 C 0.50236(18) 0.77981(18) 0.04846(4) 0.0211(5) Uani 1 1 d .
C4 C 0.49064(19) 0.81843(18) 0.02963(5) 0.0232(6) Uani 1 1 d .
H4 H 0.5329 0.8709 0.0242 0.028 Uiso 1 1 calc R
C5 C 0.3956(2) 0.8071(2) 0.00192(5) 0.0278(6) Uani 1 1 d .
H5A H 0.4385 0.8672 0.0002 0.033 Uiso 1 1 calc R
H5B H 0.3402 0.8033 0.0038 0.033 Uiso 1 1 calc R
C6 C 0.3934(2) 0.7574(2) -0.01802(5) 0.0283(6) Uani 1 1 d .
H6A H 0.3790 0.7813 -0.0301 0.034 Uiso 1 1 calc R
H6B H 0.4504 0.7658 -0.0204 0.034 Uiso 1 1 calc R
C7 C 0.6468(2) 0.8915(2) 0.06308(6) 0.0335(7) Uani 1 1 d .
H7A H 0.6536 0.9202 0.0495 0.040 Uiso 1 1 calc R
H7B H 0.6958 0.8832 0.0650 0.040 Uiso 1 1 calc R
C8 C 0.6453(2) 0.9470(3) 0.08064(7) 0.0462(9) Uani 1 1 d .
H8A H 0.6482 0.9225 0.0942 0.055 Uiso 1 1 calc R
H8B H 0.6961 1.0035 0.0795 0.055 Uiso 1 1 calc R
C9 C 0.5677(3) 0.9566(3) 0.08049(7) 0.0518(10) Uani 1 1 d .
H9A H 0.5170 0.8998 0.0801 0.062 Uiso 1 1 calc R
H9B H 0.5680 0.9862 0.0675 0.062 Uiso 1 1 calc R
C10 C 0.5609(3) 1.0067(3) 0.09992(9) 0.0651(14) Uani 1 1 d .
H10A H 0.5097 1.0106 0.0987 0.078 Uiso 1 1 calc R
H10B H 0.6102 1.0635 0.1003 0.078 Uiso 1 1 calc R
H10C H 0.5586 0.9769 0.1128 0.078 Uiso 1 1 calc R
C11 C -0.14760(18) -0.06319(19) 0.02372(4) 0.0220(5) Uani 1 1 d .
H11 H -0.1348 -0.0120 0.0170 0.026 Uiso 1 1 calc R
C12 C -0.21475(19) -0.1430(2) 0.01869(5) 0.0250(6) Uani 1 1 d .
H12 H -0.2552 -0.1559 0.0080 0.030 Uiso 1 1 calc R
C13 C -0.14223(18) -0.15398(18) 0.04543(5) 0.0214(5) Uani 1 1 d .
C14 C -0.10817(19) -0.17632(19) 0.06360(5) 0.0235(6) Uani 1 1 d .
H14 H -0.1298 -0.2325 0.0683 0.028 Uiso 1 1 calc R
C15 C -0.0056(2) -0.1249(2) 0.09142(5) 0.0280(6) Uani 1 1 d .
H15A H 0.0562 -0.0964 0.0895 0.034 Uiso 1 1 calc R
H15B H -0.0269 -0.1860 0.0931 0.034 Uiso 1 1 calc R
C16 C -0.0263(2) -0.0899(2) 0.11163(5) 0.0318(7) Uani 1 1 d .
H16A H -0.0879 -0.1225 0.1141 0.038 Uiso 1 1 calc R
H16B H 0.0016 -0.0993 0.1237 0.038 Uiso 1 1 calc R
C17 C -0.26975(19) -0.29411(19) 0.03243(5) 0.0273(6) Uani 1 1 d .
H17A H -0.2511 -0.3206 0.0430 0.033 Uiso 1 1 calc R
H17B H -0.2676 -0.3171 0.0186 0.033 Uiso 1 1 calc R
C18 C -0.3611(2) -0.3165(2) 0.03714(6) 0.0306(7) Uani 1 1 d .
H18A H -0.3782 -0.2866 0.0272 0.037 Uiso 1 1 calc R
H18B H -0.3638 -0.2969 0.0514 0.037 Uiso 1 1 calc R
C19 C -0.4242(2) -0.4130(2) 0.03558(6) 0.0336(7) Uani 1 1 d .
H19A H -0.4819 -0.4235 0.0382 0.040 Uiso 1 1 calc R
H19B H -0.4226 -0.4321 0.0212 0.040 Uiso 1 1 calc R
C20 C -0.4048(2) -0.4658(2) 0.05123(6) 0.0392(8) Uani 1 1 d .
H20A H -0.4463 -0.5256 0.0495 0.047 Uiso 1 1 calc R
H20B H -0.4078 -0.4484 0.0655 0.047 Uiso 1 1 calc R
H20C H -0.3482 -0.4566 0.0486 0.047 Uiso 1 1 calc R
C21 C 0.5518(2) 0.3497(2) 0.16790(5) 0.0293(6) Uani 1 1 d .
H21 H 0.5355 0.2995 0.1756 0.035 Uiso 1 1 calc R
C22 C 0.5342(2) 0.4124(2) 0.17348(5) 0.0337(7) Uani 1 1 d .
H22 H 0.5038 0.4128 0.1854 0.040 Uiso 1 1 calc R
C23 C 0.60728(19) 0.4480(2) 0.14373(5) 0.0240(6) Uani 1 1 d .
C24 C 0.6539(2) 0.4888(2) 0.12442(5) 0.0297(7) Uani 1 1 d .
H24 H 0.6608 0.5408 0.1196 0.036 Uiso 1 1 calc R
C25 C 0.7279(3) 0.4823(3) 0.09409(6) 0.0550(12) Uani 1 1 d .
H25A H 0.7864 0.4929 0.0947 0.066 Uiso 1 1 calc R
H25B H 0.7299 0.5361 0.0910 0.066 Uiso 1 1 calc R
C26 C 0.6784(3) 0.4171(2) 0.07682(5) 0.0389(8) Uani 1 1 d .
H26A H 0.6226 0.4125 0.0750 0.047 Uiso 1 1 calc R
H26B H 0.7092 0.4369 0.0635 0.047 Uiso 1 1 calc R
C27 C 0.5723(2) 0.5584(2) 0.15859(6) 0.0388(8) Uani 1 1 d .
H27A H 0.5141 0.5485 0.1597 0.047 Uiso 1 1 calc R
H27B H 0.5971 0.5891 0.1454 0.047 Uiso 1 1 calc R
C28 C 0.6252(3) 0.6131(3) 0.17737(7) 0.0471(9) Uani 1 1 d .
H28A H 0.6241 0.6665 0.1773 0.056 Uiso 1 1 calc R
H28B H 0.5984 0.5830 0.1905 0.056 Uiso 1 1 calc R
C29 C 0.7178(3) 0.6337(3) 0.17722(7) 0.0472(9) Uani 1 1 d .
H29A H 0.7452 0.6650 0.1643 0.057 Uiso 1 1 calc R
H29B H 0.7191 0.5804 0.1770 0.057 Uiso 1 1 calc R
C30 C 0.7693(3) 0.6869(3) 0.19632(7) 0.0469(9) Uani 1 1 d .
H30A H 0.8273 0.6980 0.1953 0.056 Uiso 1 1 calc R
H30B H 0.7436 0.6557 0.2092 0.056 Uiso 1 1 calc R
H30C H 0.7694 0.7404 0.1965 0.056 Uiso 1 1 calc R
O9 O 0.3879(4) 0.5640(4) 0.17444(9) 0.1253(19) Uiso 1 1 d .
C31 C 0.3889(6) 0.5593(6) 0.19711(15) 0.120(3) Uiso 1 1 d .

loop_
_atom_site_aniso_label
_atom_site_aniso_U_11
_atom_site_aniso_U_22
_atom_site_aniso_U_33
_atom_site_aniso_U_23
_atom_site_aniso_U_13
_atom_site_aniso_U_12
Fe1 0.0174(2) 0.0174(2) 0.0244(3) 0.000 0.000 0.00871(10)
Fe2 0.0165(2) 0.0165(2) 0.0180(3) 0.000 0.000 0.00824(10)
Fe3 0.0202(2) 0.0202(2) 0.0424(4) 0.000 0.000 0.01011(11)
Cl1 0.0321(4) 0.0226(3) 0.0326(4) 0.0002(3) 0.0015(3) 0.0142(3)
Cl2 0.0419(5) 0.0373(5) 0.0317(4) 0.0028(3) -0.0073(4) 0.0035(4)
O1 0.0367(13) 0.0340(13) 0.0467(14) -0.0085(11) -0.0101(11) 0.0189(11)
O2 0.069(2) 0.085(3) 0.0500(19) 0.0315(18) 0.0138(17) 0.016(2)
O3 0.0551(18) 0.077(2) 0.069(2) -0.0253(17) -0.0130(15) 0.0503(18)
O4 0.0623(19) 0.0277(13) 0.0705(19) -0.0173(13) -0.0215(16) 0.0228(13)
O5 0.0477(19) 0.052(2) 0.132(3) 0.045(2) -0.007(2) 0.0116(16)
O6 0.210(7) 0.049(3) 0.375(12) -0.027(5) -0.228(8) 0.049(4)
O7 0.086(3) 0.070(2) 0.111(3) -0.003(2) -0.049(2) 0.044(2)
O8 0.181(13) 0.154(12) 0.086(7) -0.062(8) 0.088(8) -0.025(10)
O8A 0.030(3) 0.155(10) 0.080(6) 0.075(7) 0.013(4) 0.016(5)
N1 0.0221(12) 0.0212(11) 0.0230(11) 0.0000(9) -0.0021(9) 0.0120(10)
N2 0.0245(12) 0.0211(11) 0.0229(11) -0.0006(9) -0.0014(9) 0.0139(10)
N3 0.0217(12) 0.0256(12) 0.0292(13) -0.0036(10) -0.0058(10) 0.0125(10)
N4 0.0227(13) 0.0227(13) 0.032(2) 0.000 0.000 0.0113(6)
N5 0.0183(11) 0.0190(11) 0.0202(11) -0.0003(9) 0.0005(9) 0.0095(9)
N6 0.0238(12) 0.0225(12) 0.0208(11) 0.0024(9) -0.0005(9) 0.0132(10)
N7 0.0188(11) 0.0204(11) 0.0288(12) -0.0042(10) -0.0019(10) 0.0090(10)
N8 0.0319(15) 0.0319(15) 0.030(2) 0.000 0.000 0.0160(7)
N9 0.0230(12) 0.0244(12) 0.0214(11) 0.0006(9) 0.0019(9) 0.0094(10)
N10 0.0282(14) 0.0345(15) 0.0248(13) -0.0068(11) 0.0062(11) 0.0052(12)
N11 0.0312(14) 0.0370(15) 0.0283(13) -0.0002(11) 0.0031(11) 0.0211(12)
N12 0.0286(15) 0.0286(15) 0.041(3) 0.000 0.000 0.0143(7)
C1 0.0328(16) 0.0271(15) 0.0259(14) 0.0035(12) -0.0001(12) 0.0186(13)
C2 0.0304(16) 0.0329(16) 0.0271(15) -0.0027(12) -0.0085(12) 0.0195(14)
C3 0.0180(12) 0.0228(13) 0.0243(13) -0.0016(11) -0.0013(10) 0.0116(11)
C4 0.0219(13) 0.0202(13) 0.0275(14) 0.0008(11) 0.0010(11) 0.0105(11)
C5 0.0315(16) 0.0237(14) 0.0293(15) 0.0015(12) -0.0050(12) 0.0146(13)
C6 0.0301(16) 0.0277(15) 0.0238(14) 0.0044(12) -0.0001(12) 0.0120(13)
C7 0.0229(15) 0.0293(16) 0.0431(18) -0.0010(14) -0.0061(13) 0.0092(13)
C8 0.0340(19) 0.0362(19) 0.058(2) -0.0116(18) -0.0077(17) 0.0096(16)
C9 0.047(2) 0.048(2) 0.060(3) -0.016(2) -0.015(2) 0.023(2)
C10 0.060(3) 0.060(3) 0.087(4) -0.031(3) -0.023(3) 0.039(2)
C11 0.0236(14) 0.0238(14) 0.0200(13) 0.0011(11) 0.0016(11) 0.0128(12)
C12 0.0227(14) 0.0294(15) 0.0243(14) -0.0020(12) -0.0026(11) 0.0142(12)
C13 0.0188(13) 0.0202(13) 0.0253(13) -0.0005(11) -0.0001(11) 0.0097(11)
C14 0.0228(14) 0.0204(13) 0.0280(14) 0.0041(11) 0.0026(11) 0.0112(11)
C15 0.0329(16) 0.0268(15) 0.0259(14) 0.0046(12) -0.0044(12) 0.0160(13)
C16 0.0416(19) 0.0351(17) 0.0198(14) 0.0031(12) -0.0027(13) 0.0199(15)
C17 0.0208(14) 0.0204(14) 0.0386(17) -0.0066(12) -0.0013(12) 0.0086(11)
C18 0.0226(14) 0.0247(15) 0.0447(18) 0.0031(13) 0.0018(13) 0.0120(12)
C19 0.0234(15) 0.0265(16) 0.0439(19) 0.0034(14) -0.0009(13) 0.0073(13)
C20 0.0348(18) 0.0252(16) 0.052(2) 0.0021(15) 0.0003(16) 0.0113(14)
C21 0.0276(15) 0.0315(16) 0.0227(14) 0.0020(12) 0.0029(12) 0.0103(13)
C22 0.0315(17) 0.0423(19) 0.0271(15) -0.0003(14) 0.0058(13) 0.0183(15)
C23 0.0234(14) 0.0275(15) 0.0220(13) -0.0021(11) -0.0002(11) 0.0132(12)
C24 0.0319(16) 0.0284(16) 0.0235(14) 0.0018(12) 0.0014(12) 0.0110(13)
C25 0.060(3) 0.0337(19) 0.040(2) -0.0072(16) 0.0288(19) -0.0002(18)
C26 0.065(2) 0.0378(19) 0.0195(15) 0.0067(13) 0.0061(15) 0.0295(19)
C27 0.043(2) 0.046(2) 0.0422(19) -0.0022(16) 0.0029(16) 0.0335(18)
C28 0.056(2) 0.046(2) 0.051(2) -0.0064(18) 0.0044(19) 0.035(2)
C29 0.051(2) 0.045(2) 0.052(2) -0.0053(18) 0.0090(19) 0.0287(19)
C30 0.049(2) 0.042(2) 0.053(2) -0.0052(18) 0.0041(18) 0.0248(19)

loop_
_atom_type_symbol
_atom_type_description
_atom_type_scat_dispersion_real
_atom_type_scat_dispersion_imag
_atom_type_scat_source
C C 0.0033 0.0016 'International Tables Vol C Tables 4.2.6.8 and 6.1.1.4'
H H 0.0000 0.0000 'International Tables Vol C Tables 4.2.6.8 and 6.1.1.4'
N N 0.0061 0.0033 'International Tables Vol C Tables 4.2.6.8 and 6.1.1.4'
O O 0.0106 0.0060 'International Tables Vol C Tables 4.2.6.8 and 6.1.1.4'
Cl Cl 0.1484 0.1585 'International Tables Vol C Tables 4.2.6.8 and 6.1.1.4'
Fe Fe 0.3463 0.8444 'International Tables Vol C Tables 4.2.6.8 and 6.1.1.4'

loop_
_geom_angle_atom_site_label_1
_geom_angle_atom_site_label_2
_geom_angle_atom_site_label_3
_geom_angle
_geom_angle_site_symmetry_1
_geom_angle_site_symmetry_3
N1 Fe1 N1 90.78(10) 2_665 .
N1 Fe1 N1 90.78(10) 2_665 3_565
N1 Fe1 N1 90.78(10) . 3_565
N1 Fe1 N2 80.30(10) 2_665 2_665
N1 Fe1 N2 170.94(10) . 2_665
N1 Fe1 N2 90.96(10) 3_565 2_665
N1 Fe1 N2 90.96(10) 2_665 .
N1 Fe1 N2 80.30(10) . .
N1 Fe1 N2 170.94(10) 3_565 .
N2 Fe1 N2 98.09(9) 2_665 .
N1 Fe1 N2 170.94(10) 2_665 3_565
N1 Fe1 N2 90.96(10) . 3_565
N1 Fe1 N2 80.30(10) 3_565 3_565
N2 Fe1 N2 98.09(9) 2_665 3_565
N2 Fe1 N2 98.09(9) . 3_565
N5 Fe2 N5 92.56(9) . 3
N5 Fe2 N5 92.56(9) . 2
N5 Fe2 N5 92.56(9) 3 2
N5 Fe2 N6 88.37(10) . 3
N5 Fe2 N6 80.46(10) 3 3
N5 Fe2 N6 173.00(10) 2 3
N5 Fe2 N6 173.00(10) . 2
N5 Fe2 N6 88.37(10) 3 2
N5 Fe2 N6 80.46(10) 2 2
N6 Fe2 N6 98.63(9) 3 2
N5 Fe2 N6 80.46(10) . .
N5 Fe2 N6 173.00(10) 3 .
N5 Fe2 N6 88.37(10) 2 .
N6 Fe2 N6 98.63(9) 3 .
N6 Fe2 N6 98.63(9) 2 .
N9 Fe3 N9 87.16(10) 3_665 .
N9 Fe3 N9 87.16(10) 2_655 .
N10 Fe3 N9 76.51(10) 3_665 3_665
N10 Fe3 N9 163.67(10) 2_655 3_665
N10 Fe3 N9 91.96(10) . 3_665
N10 Fe3 N9 91.96(10) 3_665 2_655
N10 Fe3 N9 76.51(10) 2_655 2_655
N10 Fe3 N9 163.67(10) . 2_655
N9 Fe3 N9 87.16(10) 3_665 2_655
N10 Fe3 N9 163.67(10) 3_665 .
N10 Fe3 N9 91.96(10) 2_655 .
N10 Fe3 N9 76.51(10) . .
N10 Fe3 N10 103.70(9) 3_665 2_655
N10 Fe3 N10 103.70(9) 3_665 .
N10 Fe3 N10 103.70(9) 2_655 .
O3 Cl1 O4 110.3(2) . .
O3 Cl1 O2 108.8(2) . .
O4 Cl1 O2 109.4(2) . .
O3 Cl1 O1 110.06(17) . .
O4 Cl1 O1 108.79(16) . .
O2 Cl1 O1 109.5(2) . .
O6 Cl2 O8A 74.9(7) . .
O6 Cl2 O7 106.8(3) . .
O8A Cl2 O7 124.2(4) . .
O6 Cl2 O5 113.5(4) . .
O8A Cl2 O5 114.5(5) . .
O7 Cl2 O5 114.9(2) . .
O6 Cl2 O8 131.3(8) . .
O8A Cl2 O8 57.6(8) . .
O7 Cl2 O8 92.6(9) . .
O5 Cl2 O8 96.6(5) . .
Cl2 O6 O8A 53.0(4) . .
O8A O8 Cl2 58.5(8) . .
O8 O8A Cl2 63.8(5) . .
O8 O8A O6 115.1(6) . .
Cl2 O8A O6 52.1(4) . .
C3 N1 C1 106.4(2) . .
C3 N1 Fe1 113.22(19) . .
C1 N1 Fe1 139.7(2) . .
C4 N2 C5 118.6(3) . .
C4 N2 Fe1 115.9(2) . .
C5 N2 Fe1 125.3(2) . .
C3 N3 C2 106.7(2) . .
C3 N3 C7 127.0(3) . .
C2 N3 C7 125.8(3) . .
C6 N4 C6 119.83(3) 2_665 .
C6 N4 C6 119.83(3) 2_665 3_565
C6 N4 C6 119.83(3) . 3_565
C13 N5 C11 106.9(2) . .
C13 N5 Fe2 113.32(19) . .
C11 N5 Fe2 139.8(2) . .
C14 N6 C15 118.7(2) . .
C14 N6 Fe2 115.7(2) . .
C15 N6 Fe2 125.2(2) . .
C13 N7 C12 106.9(2) . .
C13 N7 C17 127.9(3) . .
C12 N7 C17 125.1(3) . .
C16 N8 C16 119.83(4) 3 2
C16 N8 C16 119.83(4) 3 .
C16 N8 C16 119.83(4) 2 .
C23 N9 C21 106.0(3) . .
C23 N9 Fe3 112.07(19) . .
C21 N9 Fe3 141.5(2) . .
C24 N10 C25 118.6(3) . .
C24 N10 Fe3 117.1(2) . .
C25 N10 Fe3 124.3(3) . .
C23 N11 C22 106.7(3) . .
C23 N11 C27 127.4(3) . .
C22 N11 C27 125.6(3) . .
C26 N12 C26 115.37(17) 3_665 2_655
C26 N12 C26 115.37(17) 3_665 .
C26 N12 C26 115.37(17) 2_655 .
C2 C1 N1 108.6(3) . .
N3 C2 C1 107.5(3) . .
N1 C3 N3 110.8(2) . .
N1 C3 C4 116.7(2) . .
N3 C3 C4 132.5(3) . .
N2 C4 C3 113.7(3) . .
N2 C5 C6 111.4(2) . .
N4 C6 C5 114.5(3) . .
N3 C7 C8 111.4(3) . .
C9 C8 C7 113.7(3) . .
C8 C9 C10 114.3(4) . .
N5 C11 C12 108.9(3) . .
C11 C12 N7 106.7(3) . .
N5 C13 N7 110.6(2) . .
N5 C13 C14 116.2(3) . .
N7 C13 C14 133.1(3) . .
N6 C14 C13 113.5(3) . .
N6 C15 C16 111.0(3) . .
N8 C16 C15 114.4(3) . .
N7 C17 C18 111.6(2) . .
C17 C18 C19 112.4(3) . .
C20 C19 C18 113.2(3) . .
C22 C21 N9 109.3(3) . .
C21 C22 N11 106.9(3) . .
N9 C23 N11 111.0(3) . .
N9 C23 C24 118.9(3) . .
N11 C23 C24 130.0(3) . .
N10 C24 C23 115.1(3) . .
N10 C25 C26 108.8(3) . .
N12 C26 C25 111.8(3) . .
N11 C27 C28 111.2(3) . .
C29 C28 C27 114.1(3) . .
C28 C29 C30 113.4(3) . .

loop_
_geom_bond_atom_site_label_1
_geom_bond_atom_site_label_2
_geom_bond_distance
_geom_bond_site_symmetry_2
Fe1 N1 1.972(2) 2_665
Fe1 N1 1.972(2) .
Fe1 N1 1.972(2) 3_565
Fe1 N2 1.993(2) 2_665
Fe1 N2 1.993(2) .
Fe1 N2 1.993(2) 3_565
Fe2 N5 1.959(2) .
Fe2 N5 1.959(2) 3
Fe2 N5 1.959(2) 2
Fe2 N6 1.981(2) 3
Fe2 N6 1.981(2) 2
Fe2 N6 1.981(2) .
Fe3 N9 2.135(3) 3_665
Fe3 N9 2.135(3) 2_655
Fe3 N9 2.135(3) .
Fe3 N10 2.118(3) 3_665
Fe3 N10 2.118(3) 2_655
Fe3 N10 2.118(3) .
Cl1 O3 1.424(3) .
Cl1 O4 1.427(3) .
Cl1 O2 1.427(3) .
Cl1 O1 1.443(3) .
Cl2 O6 1.366(6) .
Cl2 O8A 1.382(7) .
Cl2 O7 1.391(3) .
Cl2 O5 1.405(3) .
Cl2 O8 1.454(12) .
O6 O8A 1.671(15) .
O8 O8A 1.37(2) .
N1 C3 1.334(4) .
N1 C1 1.369(4) .
N2 C4 1.294(4) .
N2 C5 1.466(4) .
N3 C3 1.354(4) .
N3 C2 1.364(4) .
N3 C7 1.471(4) .
N4 C6 1.436(3) 2_665
N4 C6 1.436(3) .
N4 C6 1.436(3) 3_565
N5 C13 1.331(4) .
N5 C11 1.364(4) .
N6 C14 1.289(4) .
N6 C15 1.460(4) .
N7 C13 1.356(4) .
N7 C12 1.374(4) .
N7 C17 1.477(4) .
N8 C16 1.438(3) 3
N8 C16 1.438(3) 2
N8 C16 1.438(3) .
N9 C23 1.332(4) .
N9 C21 1.370(4) .
N10 C24 1.275(4) .
N10 C25 1.467(4) .
N11 C23 1.354(4) .
N11 C22 1.372(4) .
N11 C27 1.477(4) .
N12 C26 1.445(4) 3_665
N12 C26 1.445(4) 2_655
N12 C26 1.445(4) .
C1 C2 1.366(5) .
C3 C4 1.439(4) .
C5 C6 1.527(4) .
C7 C8 1.496(5) .
C8 C9 1.487(6) .
C9 C10 1.557(6) .
C11 C12 1.371(4) .
C13 C14 1.443(4) .
C15 C16 1.543(4) .
C17 C18 1.510(4) .
C18 C19 1.527(4) .
C19 C20 1.521(5) .
C21 C22 1.360(5) .
C23 C24 1.447(4) .
C25 C26 1.516(5) .
C27 C28 1.525(6) .
C28 C29 1.512(6) .
C29 C30 1.523(6) .
O9 C31 1.427(10) .
